data_8102432
loop_
_publ_author_name
'Michael Hummel'
'Klaus Wurst'
'Sven Nerdinger'
'Gerhard Laus'
'Herwig Schottenberger'

_publ_section_title
;
 Crystal structure of 7-(trimethylsilyl)benz[d]-1,3-oxazolin-2-one,
 C10H13NO2Si
;
_journal_issue 2
_journal_name_full 'Zeitschrift f\"ur Kristallographie - New Crystal Structures'
_journal_page_first 247
_journal_volume 224
_journal_year 2009
_chemical_formula_sum 'C10 H13 N O2 Si'
_chemical_formula_weight 207.30
_space_group_IT_number 14
_symmetry_cell_setting monoclinic
_symmetry_space_group_name_Hall '-P 2yn'
_symmetry_space_group_name_H-M 'P 1 21/n 1'
_atom_sites_solution_hydrogens geom
_atom_sites_solution_primary direct
_atom_sites_solution_secondary difmap
_audit_creation_method SHELXL-97
_cell_angle_alpha 90.00
_cell_angle_beta 113.476(2)
_cell_angle_gamma 90.00
_cell_formula_units_Z 4
_cell_length_a 7.6180(2)
_cell_length_b 20.2880(7)
_cell_length_c 7.7621(3)
_cell_measurement_reflns_used 7752
_cell_measurement_temperature 233(2)
_cell_measurement_theta_max 25.0
_cell_measurement_theta_min 1.0
_cell_volume 1100.36(7)
_computing_data_collection COLLECT
_computing_data_reduction 'DENZO and SCALEPACK'
_computing_structure_refinement 'SHELXL-97 (Sheldrick, 1997)'
_computing_structure_solution 'SHELXS-97 (Sheldrick, 1990)'
_diffrn_ambient_temperature 233(2)
_diffrn_measured_fraction_theta_full 0.997
_diffrn_measured_fraction_theta_max 0.997
_diffrn_measurement_device_type 'Nonius KappaCCD'
_diffrn_measurement_method 'phi- and omega-scans'
_diffrn_radiation_monochromator graphite
_diffrn_radiation_source 'fine-focus sealed tube'
_diffrn_radiation_type MoK\a
_diffrn_radiation_wavelength 0.71073
_diffrn_reflns_av_R_equivalents 0.0251
_diffrn_reflns_av_sigmaI/netI 0.0233
_diffrn_reflns_limit_h_max 9
_diffrn_reflns_limit_h_min -9
_diffrn_reflns_limit_k_max 24
_diffrn_reflns_limit_k_min -24
_diffrn_reflns_limit_l_max 9
_diffrn_reflns_limit_l_min -8
_diffrn_reflns_number 6925
_diffrn_reflns_theta_full 25.00
_diffrn_reflns_theta_max 25.00
_diffrn_reflns_theta_min 3.03
_diffrn_standards_number 0
_exptl_absorpt_coefficient_mu 0.188
_exptl_absorpt_correction_type none
_exptl_crystal_colour colorless
_exptl_crystal_density_diffrn 1.251
_exptl_crystal_density_method 'not measured'
_exptl_crystal_description prism
_exptl_crystal_F_000 440
_exptl_crystal_size_max 0.2
_exptl_crystal_size_mid 0.2
_exptl_crystal_size_min 0.1
_refine_diff_density_max 0.201
_refine_diff_density_min -0.201
_refine_diff_density_rms 0.032
_refine_ls_extinction_method none
_refine_ls_goodness_of_fit_ref 1.044
_refine_ls_hydrogen_treatment mixed
_refine_ls_matrix_type full
_refine_ls_number_parameters 134
_refine_ls_number_reflns 1929
_refine_ls_number_restraints 0
_refine_ls_restrained_S_all 1.044
_refine_ls_R_factor_all 0.0396
_refine_ls_R_factor_gt 0.0329
_refine_ls_shift/su_max 0.001
_refine_ls_shift/su_mean 0.000
_refine_ls_structure_factor_coef Fsqd
_refine_ls_weighting_details 'calc w=1/[\s^2^(Fo^2^)+(0.0344P)^2^+0.4141P] where P=(Fo^2^+2Fc^2^)/3'
_refine_ls_weighting_scheme calc
_refine_ls_wR_factor_gt 0.0820
_refine_ls_wR_factor_ref 0.0855
_reflns_number_gt 1693
_reflns_number_total 1929
_reflns_threshold_expression >2sigma(I)
_cod_data_source_file 1267-2565.cff
_cod_data_source_block s217
_cod_original_sg_symbol_H-M P21/n
_cod_database_code 8102432

loop_
_symmetry_equiv_pos_as_xyz
'x, y, z'
'-x+1/2, y+1/2, -z+1/2'
'-x, -y, -z'
'x-1/2, -y-1/2, z-1/2'

loop_
_atom_site_label
_atom_site_type_symbol
_atom_site_fract_x
_atom_site_fract_y
_atom_site_fract_z
_atom_site_U_iso_or_equiv
_atom_site_adp_type
_atom_site_occupancy
_atom_site_symmetry_multiplicity
_atom_site_calc_flag
_atom_site_refinement_flags
_atom_site_disorder_assembly
_atom_site_disorder_group
H1N H 0.612(3) 0.0161(10) 1.404(3) 0.056(6) Uiso 1 1 d . . .
Si1 Si 0.19770(7) 0.16868(2) 0.71596(6) 0.04253(16) Uani 1 1 d . . .
N1 N 0.54854(19) 0.03843(7) 1.3079(2) 0.0420(3) Uani 1 1 d . . .
O1 O 0.26712(17) 0.03737(7) 1.35651(17) 0.0523(3) Uani 1 1 d . . .
O2 O 0.29051(14) 0.08799(5) 1.10643(15) 0.0400(3) Uani 1 1 d . . .
C1 C 0.3633(2) 0.05192(8) 1.2700(2) 0.0405(4) Uani 1 1 d . . .
C2 C 0.5988(2) 0.06405(8) 1.1674(2) 0.0373(4) Uani 1 1 d . . .
C3 C 0.7652(2) 0.06313(9) 1.1376(2) 0.0450(4) Uani 1 1 d . . .
H3 H 0.8766 0.0421 1.2211 0.054 Uiso 1 1 calc . . .
C4 C 0.7591(2) 0.09492(10) 0.9775(3) 0.0507(4) Uani 1 1 d . . .
H4 H 0.8699 0.0957 0.9522 0.061 Uiso 1 1 calc . . .
C5 C 0.5952(3) 0.12553(9) 0.8536(2) 0.0477(4) Uani 1 1 d . . .
H5 H 0.5987 0.1461 0.7465 0.057 Uiso 1 1 calc . . .
C6 C 0.4233(2) 0.12728(8) 0.8809(2) 0.0387(4) Uani 1 1 d . . .
C7 C 0.4371(2) 0.09514(7) 1.0422(2) 0.0352(3) Uani 1 1 d . . .
C8 C 0.1306(3) 0.23380(11) 0.8463(3) 0.0720(6) Uani 1 1 d . . .
H8A H 0.0068 0.2519 0.7669 0.108 Uiso 1 1 calc R . .
H8B H 0.2260 0.2685 0.8816 0.108 Uiso 1 1 calc R . .
H8C H 0.1239 0.2150 0.9584 0.108 Uiso 1 1 calc R . .
C9 C 0.2412(3) 0.20486(12) 0.5167(3) 0.0722(6) Uani 1 1 d . . .
H9A H 0.2866 0.1708 0.4568 0.108 Uiso 1 1 calc R . .
H9B H 0.3368 0.2394 0.5630 0.108 Uiso 1 1 calc R . .
H9C H 0.1230 0.2233 0.4262 0.108 Uiso 1 1 calc R . .
C10 C 0.0080(3) 0.10542(10) 0.6267(3) 0.0562(5) Uani 1 1 d . . .
H10A H -0.1129 0.1264 0.5523 0.084 Uiso 1 1 calc R . .
H10B H -0.0027 0.0825 0.7317 0.084 Uiso 1 1 calc R . .
H10C H 0.0403 0.0741 0.5493 0.084 Uiso 1 1 calc R . .

loop_
_atom_site_aniso_label
_atom_site_aniso_U_11
_atom_site_aniso_U_22
_atom_site_aniso_U_33
_atom_site_aniso_U_23
_atom_site_aniso_U_13
_atom_site_aniso_U_12
Si1 0.0426(3) 0.0441(3) 0.0403(3) 0.00619(19) 0.0159(2) 0.0033(2)
N1 0.0330(7) 0.0513(9) 0.0384(8) 0.0080(7) 0.0106(6) 0.0046(6)
O1 0.0412(6) 0.0701(8) 0.0496(7) 0.0157(6) 0.0223(6) 0.0069(6)
O2 0.0315(6) 0.0488(7) 0.0404(6) 0.0072(5) 0.0150(5) 0.0043(5)
C1 0.0355(8) 0.0456(9) 0.0389(9) 0.0043(7) 0.0132(7) 0.0028(7)
C2 0.0338(8) 0.0388(8) 0.0370(8) -0.0037(7) 0.0116(7) -0.0021(7)
C3 0.0321(8) 0.0533(10) 0.0474(10) -0.0037(8) 0.0134(7) 0.0033(7)
C4 0.0381(9) 0.0647(12) 0.0559(11) -0.0041(9) 0.0256(8) -0.0016(8)
C5 0.0481(10) 0.0533(10) 0.0481(10) 0.0003(8) 0.0259(8) -0.0036(8)
C6 0.0381(8) 0.0376(8) 0.0410(9) -0.0021(7) 0.0165(7) -0.0026(7)
C7 0.0305(8) 0.0376(8) 0.0379(8) -0.0042(7) 0.0141(7) -0.0026(6)
C8 0.0647(13) 0.0687(14) 0.0747(14) -0.0112(11) 0.0192(11) 0.0166(11)
C9 0.0795(15) 0.0710(14) 0.0735(14) 0.0308(12) 0.0382(12) 0.0102(12)
C10 0.0495(11) 0.0671(12) 0.0464(10) 0.0033(9) 0.0132(9) -0.0039(9)

loop_
_atom_type_symbol
_atom_type_description
_atom_type_scat_dispersion_real
_atom_type_scat_dispersion_imag
_atom_type_scat_source
C C 0.0033 0.0016 'International Tables Vol C Tables 4.2.6.8 and 6.1.1.4'
H H 0.0000 0.0000 'International Tables Vol C Tables 4.2.6.8 and 6.1.1.4'
Si Si 0.0817 0.0704 'International Tables Vol C Tables 4.2.6.8 and 6.1.1.4'
N N 0.0061 0.0033 'International Tables Vol C Tables 4.2.6.8 and 6.1.1.4'
O O 0.0106 0.0060 'International Tables Vol C Tables 4.2.6.8 and 6.1.1.4'

loop_
_geom_angle_atom_site_label_1
_geom_angle_atom_site_label_2
_geom_angle_atom_site_label_3
_geom_angle
_geom_angle_site_symmetry_1
_geom_angle_site_symmetry_3
_geom_angle_publ_flag
C10 Si1 C8 110.77(10) . . ?
C10 Si1 C9 109.54(10) . . ?
C8 Si1 C9 110.60(11) . . ?
C10 Si1 C6 108.10(8) . . ?
C8 Si1 C6 108.79(9) . . ?
C9 Si1 C6 108.97(9) . . ?
H1N N1 C1 119.1(13) . . ?
H1N N1 C2 130.7(13) . . ?
C1 N1 C2 110.07(14) . . ?
C1 O2 C7 107.36(12) . . ?
O1 C1 N1 129.81(16) . . ?
O1 C1 O2 122.07(14) . . ?
N1 C1 O2 108.12(14) . . ?
C3 C2 C7 120.73(15) . . ?
C3 C2 N1 133.29(15) . . ?
C7 C2 N1 105.98(13) . . ?
C2 C3 C4 116.14(15) . . ?
C5 C4 C3 122.13(15) . . ?
C4 C5 C6 122.89(16) . . ?
C7 C6 C5 112.71(15) . . ?
C7 C6 Si1 123.16(12) . . ?
C5 C6 Si1 124.12(13) . . ?
C6 C7 C2 125.40(14) . . ?
C6 C7 O2 126.15(14) . . ?
C2 C7 O2 108.46(13) . . ?

loop_
_geom_bond_atom_site_label_1
_geom_bond_atom_site_label_2
_geom_bond_distance
_geom_bond_site_symmetry_2
_geom_bond_publ_flag
Si1 C10 1.8485(19) . ?
Si1 C8 1.855(2) . ?
Si1 C9 1.857(2) . ?
Si1 C6 1.8829(17) . ?
N1 H1N 0.84(2) . ?
N1 C1 1.350(2) . ?
N1 C2 1.392(2) . ?
O1 C1 1.2110(19) . ?
O2 C1 1.3761(19) . ?
O2 C7 1.3999(18) . ?
C2 C3 1.377(2) . ?
C2 C7 1.381(2) . ?
C3 C4 1.384(3) . ?
C4 C5 1.383(3) . ?
C5 C6 1.407(2) . ?
C6 C7 1.378(2) . ?

loop_
_cod_related_entry_id
_cod_related_entry_database
_cod_related_entry_code
1 ChemSpider 30653961
